data_7109904
loop_
_publ_author_name
'Sridhar Regati'
'Yabing He'
'Muralidhara Thimmaiah'
'Peng Li'
'Shengchang Xiang'
'Banglin Chen'
'John Cong-Gui Zhao'

_publ_section_title
;
 Enantioselective ring-opening of meso-epoxides by aromatic amines
 catalyzed by a homochiral metal-organic framework
;
_journal_name_full Chem.Commun.
_journal_page_first 9836
_journal_paper_doi 10.1039/c3cc45988h
_journal_volume 49
_journal_year 2013
_chemical_formula_sum 'C40 H23 Cl2 O12 Zn2'
_chemical_formula_weight 897.22
_chemical_melting_point ?
_chemical_name_systematic
;
?
;
_space_group_IT_number 4
_symmetry_cell_setting monoclinic
_symmetry_space_group_name_Hall 'P 2yb'
_symmetry_space_group_name_H-M 'P 1 21 1'
_atom_sites_solution_hydrogens geom
_atom_sites_solution_primary direct
_atom_sites_solution_secondary difmap
_audit_creation_method SHELXL-97
_cell_angle_alpha 90.00
_cell_angle_beta 101.825(2)
_cell_angle_gamma 90.00
_cell_formula_units_Z 2
_cell_length_a 10.1889(13)
_cell_length_b 16.651(2)
_cell_length_c 19.730(3)
_cell_measurement_reflns_used 1659
_cell_measurement_temperature 185(2)
_cell_measurement_theta_max 0.00
_cell_measurement_theta_min 0.00
_cell_volume 3276.3(8)
_computing_cell_refinement 'Bruker SMART'
_computing_data_collection 'Bruker SMART'
_computing_data_reduction 'Bruker SAINT'
_computing_molecular_graphics 'Bruker SHELXTL'
_computing_publication_material 'Bruker SHELXTL'
_computing_structure_refinement 'SHELXL-97 (Sheldrick, 1997)'
_computing_structure_solution 'SHELXS-97 (Sheldrick, 1990)'
_diffrn_ambient_temperature 185(2)
_diffrn_measured_fraction_theta_full 0.997
_diffrn_measured_fraction_theta_max 0.997
_diffrn_measurement_device_type 'CCD area detector'
_diffrn_measurement_method 'phi and omega scans'
_diffrn_radiation_monochromator graphite
_diffrn_radiation_source 'fine-focus sealed tube'
_diffrn_radiation_type MoK\a
_diffrn_radiation_wavelength 0.71073
_diffrn_reflns_av_R_equivalents 0.0702
_diffrn_reflns_av_sigmaI/netI 0.1407
_diffrn_reflns_limit_h_max 12
_diffrn_reflns_limit_h_min -11
_diffrn_reflns_limit_k_max 19
_diffrn_reflns_limit_k_min -15
_diffrn_reflns_limit_l_max 23
_diffrn_reflns_limit_l_min -23
_diffrn_reflns_number 17147
_diffrn_reflns_theta_full 25.05
_diffrn_reflns_theta_max 25.05
_diffrn_reflns_theta_min 1.61
_diffrn_standards_decay_% none
_diffrn_standards_interval_count none
_diffrn_standards_interval_time none
_diffrn_standards_number none
_exptl_absorpt_coefficient_mu 0.851
_exptl_absorpt_correction_T_max 0.9273
_exptl_absorpt_correction_T_min 0.8349
_exptl_absorpt_correction_type empirical
_exptl_absorpt_process_details SADABS
_exptl_crystal_colour colorless
_exptl_crystal_density_diffrn 0.909
_exptl_crystal_density_meas ?
_exptl_crystal_density_method 'not measured'
_exptl_crystal_description block
_exptl_crystal_F_000 906
_exptl_crystal_size_max 0.22
_exptl_crystal_size_mid 0.12
_exptl_crystal_size_min 0.09
_refine_diff_density_max 1.445
_refine_diff_density_min -0.849
_refine_diff_density_rms 0.101
_refine_ls_abs_structure_details 'Flack H D (1983), Acta Cryst. A39, 876-881'
_refine_ls_abs_structure_Flack 0.10(3)
_refine_ls_extinction_method none
_refine_ls_goodness_of_fit_ref 0.943
_refine_ls_hydrogen_treatment constr
_refine_ls_matrix_type full
_refine_ls_number_parameters 417
_refine_ls_number_reflns 9823
_refine_ls_number_restraints 6
_refine_ls_restrained_S_all 0.944
_refine_ls_R_factor_all 0.1308
_refine_ls_R_factor_gt 0.0893
_refine_ls_shift/su_max 0.012
_refine_ls_shift/su_mean 0.000
_refine_ls_structure_factor_coef Fsqd
_refine_ls_weighting_details 'calc w=1/[\s^2^(Fo^2^)+(0.1343P)^2^+0.0000P] where P=(Fo^2^+2Fc^2^)/3'
_refine_ls_weighting_scheme calc
_refine_ls_wR_factor_gt 0.2190
_refine_ls_wR_factor_ref 0.2404
_reflns_number_gt 5468
_reflns_number_total 9823
_reflns_threshold_expression >2sigma(I)
_cod_data_source_file c3cc45988h.txt
_cod_data_source_block s286
_cod_depositor_comments
;
The following automatic conversions were performed:

'_chemical_melting_point' value 'not measured' was changed to '?' -
the value is undefined or not given.

Automatic conversion script
Id: cif_fix_values 1891 2012-01-12 08:04:46Z andrius 

The following automatic conversions were performed:

'_exptl_crystal_density_meas' value 'none' was changed to '?' - the
value is perceived as not measured.

Automatic conversion script
Id: cif_fix_values 3008 2015-01-20 13:52:24Z robertas 
;
_cod_original_cell_volume 3276.4(7)
_cod_original_sg_symbol_H-M P2(1)
_cod_database_code 7109904

loop_
_symmetry_equiv_pos_as_xyz
'x, y, z'
'-x, y+1/2, -z'

loop_
_atom_site_label
_atom_site_type_symbol
_atom_site_fract_x
_atom_site_fract_y
_atom_site_fract_z
_atom_site_U_iso_or_equiv
_atom_site_adp_type
_atom_site_occupancy
_atom_site_symmetry_multiplicity
_atom_site_calc_flag
_atom_site_refinement_flags
Zn1 Zn 0.50206(9) 0.65804(7) 0.61545(5) 0.0366(3) Uani 1 1 d .
Zn2 Zn 0.24220(13) 0.56384(9) 0.49973(6) 0.0542(4) Uani 1 1 d .
C1 C 0.4043(10) 0.7099(7) 0.4732(5) 0.041(3) Uani 1 1 d .
C2 C 0.4077(11) 0.7726(6) 0.4190(5) 0.051(3) Uani 1 1 d .
O1 O 0.4676(7) 0.7250(5) 0.5315(4) 0.056(2) Uani 1 1 d .
O2 O 0.3275(8) 0.6483(5) 0.4542(3) 0.063(2) Uani 1 1 d .
O3 O 0.6039(11) 0.9921(5) 0.4687(4) 0.095(3) Uani 1 1 d .
O4 O 0.4993(7) 1.0414(4) 0.3680(3) 0.056(2) Uani 1 1 d .
O5 O -0.3343(10) 0.6957(6) -0.3204(4) 0.093(2) Uani 1 1 d .
O6 O -0.2738(7) 0.6385(6) -0.4086(4) 0.085(3) Uani 1 1 d .
O7 O 0.2056(6) 0.6361(4) -0.4221(3) 0.048(2) Uani 1 1 d .
O8 O 0.3568(7) 0.6874(5) -0.3367(3) 0.057(2) Uani 1 1 d .
O1W O 0.1729(9) 0.5257(6) 0.4024(4) 0.093(2) Uani 1 1 d .
O2W O 0.1061(13) 0.4887(7) 0.5331(6) 0.124(4) Uani 1 1 d .
C3 C 0.4646(10) 0.8481(7) 0.4373(5) 0.044(3) Uani 1 1 d .
C4 C 0.4628(10) 0.9060(7) 0.3901(5) 0.044(3) Uani 1 1 d .
C5 C 0.4113(11) 0.8910(6) 0.3220(5) 0.049(3) Uani 1 1 d .
H5 H 0.4175 0.9310 0.2884 0.059 Uiso 1 1 calc R
C6 C 0.3501(10) 0.8183(7) 0.3010(5) 0.045(3) Uani 1 1 d .
C7 C 0.3475(10) 0.7577(7) 0.3476(4) 0.047(3) Uani 1 1 d .
H7 H 0.3073 0.7074 0.3332 0.057 Uiso 1 1 calc R
C8 C 0.5286(12) 0.9845(7) 0.4097(5) 0.059(3) Uani 1 1 d .
C9 C 0.3053(12) 0.8007(7) 0.2244(5) 0.060(2) Uani 1 1 d .
C10 C 0.1663(12) 0.7749(7) 0.1974(5) 0.060(2) Uani 1 1 d .
C11 C 0.0704(12) 0.7649(7) 0.2399(6) 0.063(3) Uani 1 1 d .
H11 H 0.0941 0.7728 0.2885 0.075 Uiso 1 1 calc R
C12 C -0.0552(10) 0.7439(9) 0.2088(6) 0.066(4) Uani 1 1 d .
C13 C -0.0916(16) 0.7296(10) 0.1368(6) 0.092(5) Uani 1 1 d .
H13 H -0.1814 0.7153 0.1167 0.110 Uiso 1 1 calc R
C14 C -0.0033(11) 0.7360(8) 0.0972(5) 0.059(3) Uani 1 1 d .
H14 H -0.0272 0.7205 0.0499 0.070 Uiso 1 1 calc R
C15 C 0.1231(11) 0.7646(7) 0.1232(5) 0.052(3) Uani 1 1 d .
C16 C 0.2176(11) 0.7771(7) 0.0794(5) 0.054(3) Uani 1 1 d .
C17 C 0.3451(12) 0.8053(8) 0.1108(5) 0.066(4) Uani 1 1 d D
O9 O 0.4303(16) 0.8132(8) 0.0638(5) 0.146(4) Uani 1 1 d D
C19 C 0.569(2) 0.8482(16) 0.0907(8) 0.171(8) Uani 1 1 d D
H19A H 0.6281 0.8091 0.1204 0.205 Uiso 1 1 calc R
H19B H 0.5645 0.8980 0.1174 0.205 Uiso 1 1 calc R
C20 C 0.618(2) 0.8647(15) 0.0271(9) 0.174(7) Uani 1 1 d D
H20A H 0.5710 0.8301 -0.0103 0.209 Uiso 1 1 calc R
H20B H 0.7146 0.8539 0.0350 0.209 Uiso 1 1 calc R
H20C H 0.6014 0.9211 0.0140 0.209 Uiso 1 1 calc R
C18 C 0.3901(13) 0.8164(7) 0.1795(6) 0.065(3) Uani 1 1 d .
H18 H 0.4789 0.8349 0.1968 0.077 Uiso 1 1 calc R
C21 C 0.174(2) 0.7695(11) 0.0025(8) 0.125(3) Uani 1 1 d .
C22 C 0.1591(14) 0.8277(6) -0.0447(4) 0.125(3) Uani 1 1 d G
C23 C 0.1985(14) 0.9034(7) -0.0186(4) 0.125(3) Uani 1 1 d G
H23 H 0.2230 0.9116 0.0300 0.150 Uiso 1 1 calc R
C24 C 0.2020(15) 0.9672(6) -0.0637(6) 0.125(3) Uani 1 1 d G
H24 H 0.2289 1.0190 -0.0459 0.150 Uiso 1 1 calc R
C25 C 0.1661(16) 0.9552(6) -0.1348(5) 0.164(10) Uani 1 1 d G
C26 C 0.1268(14) 0.8795(7) -0.1609(4) 0.117(3) Uani 1 1 d G
H26 H 0.1023 0.8713 -0.2095 0.141 Uiso 1 1 calc R
C27 C 0.1233(14) 0.8157(6) -0.1158(5) 0.117(3) Uani 1 1 d G
C28 C 0.108(2) 0.7400(11) -0.1417(7) 0.117(3) Uani 1 1 d .
C29 C 0.1447(18) 0.6775(11) -0.0956(6) 0.117(3) Uani 1 1 d .
H29 H 0.1450 0.6240 -0.1122 0.141 Uiso 1 1 calc R
C30 C 0.182(2) 0.6928(10) -0.0233(7) 0.117(3) Uani 1 1 d D
O10 O 0.2121(15) 0.6256(7) 0.0233(5) 0.146(4) Uani 1 1 d D
C39 C 0.134(2) 0.5452(13) 0.0014(8) 0.171(8) Uani 1 1 d D
H39A H 0.0364 0.5565 -0.0130 0.205 Uiso 1 1 calc R
H39B H 0.1646 0.5207 -0.0382 0.205 Uiso 1 1 calc R
C40 C 0.157(2) 0.4902(14) 0.0601(9) 0.174(7) Uani 1 1 d D
H40A H 0.2453 0.4648 0.0640 0.209 Uiso 1 1 calc R
H40B H 0.0875 0.4487 0.0531 0.209 Uiso 1 1 calc R
H40C H 0.1550 0.5199 0.1027 0.209 Uiso 1 1 calc R
C31 C 0.0687(10) 0.7181(7) -0.2176(5) 0.055(3) Uani 1 1 d .
C32 C -0.0688(10) 0.7123(7) -0.2476(5) 0.053(3) Uani 1 1 d .
H32 H -0.1366 0.7250 -0.2227 0.064 Uiso 1 1 calc R
C33 C -0.0994(10) 0.6859(7) -0.3186(5) 0.053(3) Uani 1 1 d .
C34 C -0.0023(8) 0.6738(7) -0.3547(5) 0.045(3) Uani 1 1 d .
H34 H -0.0261 0.6556 -0.4012 0.054 Uiso 1 1 calc R
C35 C 0.1346(10) 0.6876(7) -0.3246(5) 0.055(3) Uani 1 1 d .
C36 C 0.1624(10) 0.7091(8) -0.2576(5) 0.059(3) Uani 1 1 d .
H36 H 0.2536 0.7187 -0.2365 0.071 Uiso 1 1 calc R
C37 C -0.2439(10) 0.6700(8) -0.3537(6) 0.054(3) Uani 1 1 d .
C38 C 0.2429(9) 0.6690(7) -0.3652(4) 0.038(2) Uani 1 1 d .
Cl1 Cl -0.1787(6) 0.7388(4) 0.2597(3) 0.1441(14) Uani 1 1 d .
Cl2 Cl 0.1659(6) 1.0321(4) -0.1942(3) 0.1441(14) Uani 1 1 d .

loop_
_atom_site_aniso_label
_atom_site_aniso_U_11
_atom_site_aniso_U_22
_atom_site_aniso_U_33
_atom_site_aniso_U_23
_atom_site_aniso_U_13
_atom_site_aniso_U_12
Zn1 0.0297(5) 0.0475(7) 0.0295(5) -0.0016(6) -0.0009(4) -0.0018(6)
Zn2 0.0559(8) 0.0522(8) 0.0506(7) -0.0090(6) 0.0015(6) -0.0097(7)
C1 0.055(6) 0.042(7) 0.025(5) 0.008(5) 0.005(5) 0.005(5)
C2 0.061(7) 0.037(7) 0.048(6) -0.021(5) -0.006(5) -0.005(5)
O1 0.059(5) 0.054(5) 0.054(5) 0.026(4) 0.005(4) -0.003(4)
O2 0.107(6) 0.031(5) 0.049(4) 0.000(4) 0.012(4) -0.001(5)
O3 0.162(9) 0.048(6) 0.051(5) 0.000(4) -0.034(5) -0.008(6)
O4 0.071(5) 0.042(5) 0.053(4) 0.000(4) 0.008(4) -0.010(4)
O5 0.095(5) 0.112(6) 0.060(4) -0.006(4) -0.011(3) -0.043(4)
O6 0.045(4) 0.157(10) 0.044(4) -0.046(6) -0.009(3) 0.005(5)
O7 0.037(4) 0.071(6) 0.036(3) -0.014(4) 0.005(3) 0.006(3)
O8 0.035(4) 0.085(7) 0.052(4) 0.001(4) 0.012(3) 0.006(4)
O1W 0.095(5) 0.112(6) 0.060(4) -0.006(4) -0.011(3) -0.043(4)
O2W 0.158(11) 0.112(9) 0.111(8) -0.008(7) 0.046(8) -0.075(8)
C3 0.051(6) 0.050(8) 0.032(5) -0.002(5) 0.011(5) 0.002(5)
C4 0.045(6) 0.042(7) 0.038(5) 0.003(5) -0.008(5) -0.009(5)
C5 0.084(8) 0.035(7) 0.023(5) 0.006(4) -0.002(5) -0.012(6)
C6 0.046(6) 0.042(7) 0.041(6) -0.007(5) -0.004(5) 0.003(5)
C7 0.071(7) 0.041(7) 0.030(5) 0.000(5) 0.010(5) -0.005(6)
C8 0.078(8) 0.047(8) 0.035(5) -0.008(5) -0.026(5) 0.028(6)
C9 0.074(6) 0.062(6) 0.035(4) -0.006(4) -0.008(4) -0.017(5)
C10 0.074(6) 0.062(6) 0.035(4) -0.006(4) -0.008(4) -0.017(5)
C11 0.071(8) 0.067(9) 0.052(6) 0.018(6) 0.016(6) 0.012(7)
C12 0.029(6) 0.110(11) 0.063(7) -0.008(7) 0.014(5) -0.024(6)
C13 0.110(12) 0.125(14) 0.031(6) -0.009(7) -0.010(7) -0.040(10)
C14 0.054(7) 0.086(10) 0.031(5) 0.015(6) -0.002(5) -0.019(6)
C15 0.051(6) 0.068(9) 0.033(5) 0.005(5) -0.003(5) -0.009(6)
C16 0.058(7) 0.065(9) 0.032(5) -0.001(5) -0.006(5) -0.002(6)
C17 0.083(9) 0.090(10) 0.026(5) 0.005(6) 0.012(6) -0.018(7)
O9 0.252(11) 0.125(8) 0.041(4) -0.018(4) -0.019(5) -0.002(7)
C19 0.195(16) 0.26(2) 0.059(7) -0.053(11) 0.039(9) -0.015(15)
C20 0.210(17) 0.23(2) 0.094(10) 0.011(12) 0.058(11) 0.023(15)
C18 0.078(8) 0.061(9) 0.054(7) -0.032(6) 0.012(6) -0.024(7)
C21 0.210(10) 0.082(7) 0.075(6) -0.016(4) 0.009(6) -0.037(7)
C22 0.210(10) 0.082(7) 0.075(6) -0.016(4) 0.009(6) -0.037(7)
C23 0.210(10) 0.082(7) 0.075(6) -0.016(4) 0.009(6) -0.037(7)
C24 0.210(10) 0.082(7) 0.075(6) -0.016(4) 0.009(6) -0.037(7)
C25 0.31(3) 0.093(16) 0.104(14) -0.011(12) 0.070(17) -0.056(17)
C26 0.184(8) 0.106(7) 0.052(4) 0.017(4) 0.002(4) 0.025(6)
C27 0.184(8) 0.106(7) 0.052(4) 0.017(4) 0.002(4) 0.025(6)
C28 0.184(8) 0.106(7) 0.052(4) 0.017(4) 0.002(4) 0.025(6)
C29 0.184(8) 0.106(7) 0.052(4) 0.017(4) 0.002(4) 0.025(6)
C30 0.184(8) 0.106(7) 0.052(4) 0.017(4) 0.002(4) 0.025(6)
O10 0.252(11) 0.125(8) 0.041(4) -0.018(4) -0.019(5) -0.002(7)
C39 0.195(16) 0.26(2) 0.059(7) -0.053(11) 0.039(9) -0.015(15)
C40 0.210(17) 0.23(2) 0.094(10) 0.011(12) 0.058(11) 0.023(15)
C31 0.032(6) 0.083(10) 0.056(6) -0.003(6) 0.020(5) -0.018(6)
C32 0.037(6) 0.079(9) 0.040(6) -0.006(6) -0.002(5) -0.006(5)
C33 0.044(6) 0.077(10) 0.029(5) -0.012(5) -0.010(4) -0.003(5)
C34 0.023(4) 0.072(9) 0.034(4) -0.013(5) -0.006(4) 0.001(5)
C35 0.044(6) 0.066(9) 0.049(6) -0.001(5) -0.001(5) 0.003(5)
C36 0.037(6) 0.095(10) 0.039(6) 0.005(6) -0.008(5) -0.012(6)
C37 0.049(6) 0.059(9) 0.059(7) -0.002(7) 0.024(5) 0.006(6)
C38 0.030(5) 0.049(7) 0.036(5) 0.014(5) 0.011(4) 0.004(5)
Cl1 0.169(4) 0.152(4) 0.113(3) 0.002(3) 0.034(2) -0.019(3)
Cl2 0.169(4) 0.152(4) 0.113(3) 0.002(3) 0.034(2) -0.019(3)

loop_
_atom_type_symbol
_atom_type_description
_atom_type_scat_dispersion_real
_atom_type_scat_dispersion_imag
_atom_type_scat_source
C C 0.0033 0.0016 'International Tables Vol C Tables 4.2.6.8 and 6.1.1.4'
H H 0.0000 0.0000 'International Tables Vol C Tables 4.2.6.8 and 6.1.1.4'
O O 0.0106 0.0060 'International Tables Vol C Tables 4.2.6.8 and 6.1.1.4'
Zn Zn 0.2839 1.4301 'International Tables Vol C Tables 4.2.6.8 and 6.1.1.4'
Cl Cl 0.1484 0.1585 'International Tables Vol C Tables 4.2.6.8 and 6.1.1.4'

loop_
_geom_angle_atom_site_label_1
_geom_angle_atom_site_label_2
_geom_angle_atom_site_label_3
_geom_angle
_geom_angle_site_symmetry_1
_geom_angle_site_symmetry_3
O4 Zn1 O8 97.7(3) 2_646 1_556
O4 Zn1 O1 133.8(3) 2_646 .
O8 Zn1 O1 103.9(3) 1_556 .
O4 Zn1 O5 103.9(4) 2_646 1_656
O8 Zn1 O5 103.4(4) 1_556 1_656
O1 Zn1 O5 109.9(4) . 1_656
O4 Zn1 O6 86.5(3) 2_646 1_656
O8 Zn1 O6 161.2(3) 1_556 1_656
O1 Zn1 O6 85.7(3) . 1_656
O5 Zn1 O6 57.9(4) 1_656 1_656
O4 Zn1 C37 94.5(4) 2_646 1_656
O8 Zn1 C37 133.8(3) 1_556 1_656
O1 Zn1 C37 98.9(3) . 1_656
O5 Zn1 C37 30.5(4) 1_656 1_656
O6 Zn1 C37 27.4(3) 1_656 1_656
O1W Zn2 O2 83.8(3) . .
O1W Zn2 O3 102.2(4) . 2_646
O2 Zn2 O3 100.4(4) . 2_646
O1W Zn2 O7 145.4(4) . 1_556
O2 Zn2 O7 95.1(3) . 1_556
O3 Zn2 O7 112.0(3) 2_646 1_556
O1W Zn2 O2W 89.2(4) . .
O2 Zn2 O2W 164.7(5) . .
O3 Zn2 O2W 94.3(5) 2_646 .
O7 Zn2 O2W 83.0(4) 1_556 .
O1 C1 O2 127.0(9) . .
O1 C1 C2 116.3(10) . .
O2 C1 C2 116.5(8) . .
C3 C2 C7 118.6(10) . .
C3 C2 C1 120.6(9) . .
C7 C2 C1 120.7(9) . .
C1 O1 Zn1 130.1(7) . .
C1 O2 Zn2 137.0(6) . .
C8 O3 Zn2 130.3(9) . 2_656
C8 O4 Zn1 130.2(7) . 2_656
C37 O5 Zn1 99.4(7) . 1_454
C37 O6 Zn1 80.7(6) . 1_454
C38 O7 Zn2 150.9(6) . 1_554
C38 O8 Zn1 116.9(6) . 1_554
C4 C3 C2 121.4(9) . .
C3 C4 C5 120.2(10) . .
C3 C4 C8 120.9(9) . .
C5 C4 C8 118.7(9) . .
C4 C5 C6 120.9(10) . .
C4 C5 H5 119.6 . .
C6 C5 H5 119.6 . .
C7 C6 C5 120.8(9) . .
C7 C6 C9 118.9(9) . .
C5 C6 C9 119.5(10) . .
C6 C7 C2 117.9(10) . .
C6 C7 H7 121.1 . .
C2 C7 H7 121.1 . .
O3 C8 O4 123.4(11) . .
O3 C8 C4 119.0(10) . .
O4 C8 C4 117.5(8) . .
C18 C9 C10 120.3(9) . .
C18 C9 C6 120.1(10) . .
C10 C9 C6 119.3(10) . .
C11 C10 C15 118.6(10) . .
C11 C10 C9 123.2(9) . .
C15 C10 C9 118.1(10) . .
C12 C11 C10 117.7(10) . .
C12 C11 H11 121.1 . .
C10 C11 H11 121.1 . .
C11 C12 C13 122.0(11) . .
C11 C12 Cl1 118.3(9) . .
C13 C12 Cl1 119.6(9) . .
C14 C13 C12 121.0(12) . .
C14 C13 H13 119.5 . .
C12 C13 H13 119.5 . .
C13 C14 C15 120.7(11) . .
C13 C14 H14 119.6 . .
C15 C14 H14 119.6 . .
C14 C15 C10 119.2(10) . .
C14 C15 C16 121.3(9) . .
C10 C15 C16 119.3(9) . .
C17 C16 C15 117.2(9) . .
C17 C16 C21 122.4(12) . .
C15 C16 C21 120.0(12) . .
C16 C17 O9 112.5(10) . .
C16 C17 C18 125.7(11) . .
O9 C17 C18 121.5(11) . .
C17 O9 C19 117.7(9) . .
O9 C19 C20 103.2(14) . .
O9 C19 H19A 111.1 . .
C20 C19 H19A 111.1 . .
O9 C19 H19B 111.1 . .
C20 C19 H19B 111.1 . .
H19A C19 H19B 109.1 . .
C19 C20 H20A 109.5 . .
C19 C20 H20B 109.5 . .
H20A C20 H20B 109.5 . .
C19 C20 H20C 109.5 . .
H20A C20 H20C 109.5 . .
H20B C20 H20C 109.5 . .
C9 C18 C17 119.2(11) . .
C9 C18 H18 120.4 . .
C17 C18 H18 120.4 . .
C22 C21 C30 114.9(14) . .
C22 C21 C16 127.8(14) . .
C30 C21 C16 115.1(15) . .
C21 C22 C23 114.8(10) . .
C21 C22 C27 124.7(10) . .
C23 C22 C27 120.0 . .
C24 C23 C22 120.0 . .
C24 C23 H23 120.0 . .
C22 C23 H23 120.0 . .
C25 C24 C23 120.0 . .
C25 C24 H24 120.0 . .
C23 C24 H24 120.0 . .
C26 C25 C24 120.0 . .
C26 C25 Cl2 117.3(7) . .
C24 C25 Cl2 122.7(7) . .
C25 C26 C27 120.0 . .
C25 C26 H26 120.0 . .
C27 C26 H26 120.0 . .
C28 C27 C26 119.0(10) . .
C28 C27 C22 120.0(9) . .
C26 C27 C22 120.0 . .
C29 C28 C27 117.1(13) . .
C29 C28 C31 116.8(15) . .
C27 C28 C31 125.7(13) . .
C28 C29 C30 120.4(16) . .
C28 C29 H29 119.8 . .
C30 C29 H29 119.8 . .
O10 C30 C29 118.6(15) . .
O10 C30 C21 120.2(13) . .
C29 C30 C21 120.7(15) . .
C30 O10 C39 117.2(11) . .
C40 C39 O10 109.0(14) . .
C40 C39 H39A 109.9 . .
O10 C39 H39A 109.9 . .
C40 C39 H39B 109.9 . .
O10 C39 H39B 109.9 . .
H39A C39 H39B 108.3 . .
C39 C40 H40A 109.5 . .
C39 C40 H40B 109.5 . .
H40A C40 H40B 109.5 . .
C39 C40 H40C 109.5 . .
H40A C40 H40C 109.5 . .
H40B C40 H40C 109.5 . .
C32 C31 C36 120.2(10) . .
C32 C31 C28 118.0(11) . .
C36 C31 C28 121.7(11) . .
C31 C32 C33 115.3(10) . .
C31 C32 H32 122.3 . .
C33 C32 H32 122.3 . .
C34 C33 C32 121.6(9) . .
C34 C33 C37 118.7(8) . .
C32 C33 C37 119.7(10) . .
C33 C34 C35 121.3(9) . .
C33 C34 H34 119.4 . .
C35 C34 H34 119.4 . .
C36 C35 C34 116.5(10) . .
C36 C35 C38 122.8(9) . .
C34 C35 C38 120.2(9) . .
C31 C36 C35 124.5(10) . .
C31 C36 H36 117.8 . .
C35 C36 H36 117.8 . .
O6 C37 O5 121.9(10) . .
O6 C37 C33 122.6(10) . .
O5 C37 C33 115.5(10) . .
O6 C37 Zn1 71.9(6) . 1_454
O5 C37 Zn1 50.1(5) . 1_454
C33 C37 Zn1 165.5(8) . 1_454
O7 C38 O8 128.0(9) . .
O7 C38 C35 116.5(8) . .
O8 C38 C35 115.5(9) . .

loop_
_geom_bond_atom_site_label_1
_geom_bond_atom_site_label_2
_geom_bond_distance
_geom_bond_site_symmetry_2
Zn1 O4 1.971(7) 2_646
Zn1 O8 1.973(7) 1_556
Zn1 O1 1.968(7) .
Zn1 O5 1.977(8) 1_656
Zn1 O6 2.448(8) 1_656
Zn1 C37 2.543(10) 1_656
Zn2 O1W 2.009(8) .
Zn2 O2 1.964(8) .
Zn2 O3 1.968(9) 2_646
Zn2 O7 2.050(6) 1_556
Zn2 O2W 2.072(10) .
C1 O1 1.224(11) .
C1 O2 1.299(12) .
C1 C2 1.500(14) .
C2 C3 1.400(14) .
C2 C7 1.438(13) .
O3 C8 1.262(11) .
O3 Zn2 1.968(9) 2_656
O4 C8 1.250(12) .
O4 Zn1 1.971(7) 2_656
O5 C37 1.309(13) .
O5 Zn1 1.977(8) 1_454
O6 C37 1.186(12) .
O6 Zn1 2.448(8) 1_454
O7 C38 1.237(11) .
O7 Zn2 2.050(6) 1_554
O8 C38 1.220(10) .
O8 Zn1 1.973(7) 1_554
C3 C4 1.337(13) .
C4 C5 1.362(12) .
C4 C8 1.485(16) .
C5 C6 1.387(14) .
C5 H5 0.9500 .
C6 C7 1.369(14) .
C6 C9 1.514(13) .
C7 H7 0.9500 .
C9 C18 1.384(15) .
C9 C10 1.471(15) .
C10 C11 1.421(15) .
C10 C15 1.449(13) .
C11 C12 1.348(15) .
C11 H11 0.9500 .
C12 C13 1.413(15) .
C12 Cl1 1.766(11) .
C13 C14 1.311(16) .
C13 H13 0.9500 .
C14 C15 1.371(14) .
C14 H14 0.9500 .
C15 C16 1.436(14) .
C16 C17 1.401(15) .
C16 C21 1.496(18) .
C17 O9 1.400(14) .
C17 C18 1.352(14) .
O9 C19 1.52(2) .
C19 C20 1.467(19) .
C19 H19A 0.9900 .
C19 H19B 0.9900 .
C20 H20A 0.9800 .
C20 H20B 0.9800 .
C20 H20C 0.9800 .
C18 H18 0.9500 .
C21 C22 1.332(18) .
C21 C30 1.38(2) .
C22 C23 1.3900 .
C22 C27 1.3900 .
C23 C24 1.3900 .
C23 H23 0.9500 .
C24 C25 1.3900 .
C24 H24 0.9500 .
C25 C26 1.3900 .
C25 Cl2 1.736(9) .
C26 C27 1.3900 .
C26 H26 0.9500 .
C27 C28 1.36(2) .
C28 C29 1.38(2) .
C28 C31 1.513(17) .
C29 C30 1.421(18) .
C29 H29 0.9500 .
C30 O10 1.441(15) .
O10 C39 1.57(2) .
C39 C40 1.46(2) .
C39 H39A 0.9900 .
C39 H39B 0.9900 .
C40 H40A 0.9800 .
C40 H40B 0.9800 .
C40 H40C 0.9800 .
C31 C32 1.408(13) .
C31 C36 1.366(14) .
C32 C33 1.440(13) .
C32 H32 0.9500 .
C33 C34 1.348(13) .
C33 C37 1.517(14) .
C34 C35 1.419(12) .
C34 H34 0.9500 .
C35 C36 1.342(14) .
C35 C38 1.523(14) .
C36 H36 0.9500 .
C37 Zn1 2.543(10) 1_454
